data_7225453
loop_
_publ_author_name
'Tarai, Arup'
'Baruah, Jubaraj B.'

_publ_section_title
;
 Anion assisted conformationally guided self-assemblies of multi-component
 cocrystals of dioxime
;
_journal_issue 29
_journal_name_full CrystEngComm
_journal_page_first 5482
_journal_paper_doi 10.1039/C6CE01157H
_journal_volume 18
_journal_year 2016
_chemical_formula_moiety 'C16 H36 N, 2(C8 H8 N2 O2), Cl, H2 O'
_chemical_formula_sum 'C32 H54 Cl N5 O5'
_chemical_formula_weight 624.25
_chemical_name_systematic
; 
 ? 
;
_space_group_IT_number 14
_space_group_name_Hall '-P 2ybc'
_symmetry_cell_setting monoclinic
_symmetry_space_group_name_Hall '-P 2ybc'
_symmetry_space_group_name_H-M 'P 1 21/c 1'
_atom_sites_solution_hydrogens geom
_atom_sites_solution_primary direct
_atom_sites_solution_secondary difmap
_audit_creation_method SHELXL-97
_audit_update_record
;
2016-03-04 deposited with the CCDC.
2016-06-07 downloaded from the CCDC.
;
_cell_angle_alpha 90.00
_cell_angle_beta 95.077(3)
_cell_angle_gamma 90.00
_cell_formula_units_Z 4
_cell_length_a 19.3315(9)
_cell_length_b 8.5518(4)
_cell_length_c 22.8978(10)
_cell_measurement_reflns_used 2864
_cell_measurement_temperature 296(2)
_cell_measurement_theta_max 15.90
_cell_measurement_theta_min 2.61
_cell_volume 3770.6(3)
_computing_structure_refinement 'SHELXL-97 (Sheldrick, 1997)'
_computing_structure_solution 'SHELXS-97 (Sheldrick, 1990)'
_diffrn_ambient_temperature 296(2)
_diffrn_measured_fraction_theta_full 0.995
_diffrn_measured_fraction_theta_max 0.995
_diffrn_measurement_device_type 'CCD area detector'
_diffrn_measurement_method 'phi and omega scans'
_diffrn_radiation_monochromator graphite
_diffrn_radiation_source 'fine-focus sealed tube'
_diffrn_radiation_type MoK\a
_diffrn_radiation_wavelength 0.71073
_diffrn_reflns_av_R_equivalents 0.0742
_diffrn_reflns_av_sigmaI/netI 0.1072
_diffrn_reflns_limit_h_max 23
_diffrn_reflns_limit_h_min -22
_diffrn_reflns_limit_k_max 9
_diffrn_reflns_limit_k_min -9
_diffrn_reflns_limit_l_max 27
_diffrn_reflns_limit_l_min -27
_diffrn_reflns_number 29993
_diffrn_reflns_theta_full 25.25
_diffrn_reflns_theta_max 25.25
_diffrn_reflns_theta_min 1.06
_exptl_absorpt_coefficient_mu 0.142
_exptl_absorpt_correction_T_max 0.983
_exptl_absorpt_correction_T_min 0.960
_exptl_absorpt_correction_type multi-scan
_exptl_absorpt_process_details multi-Scan
_exptl_crystal_colour Colourless
_exptl_crystal_density_diffrn 1.100
_exptl_crystal_density_method 'not measured'
_exptl_crystal_description Block
_exptl_crystal_F_000 1352
_exptl_crystal_size_max 0.32
_exptl_crystal_size_mid 0.24
_exptl_crystal_size_min 0.12
_refine_diff_density_max 0.205
_refine_diff_density_min -0.199
_refine_diff_density_rms 0.029
_refine_ls_extinction_method none
_refine_ls_goodness_of_fit_ref 1.076
_refine_ls_hydrogen_treatment mixed
_refine_ls_matrix_type full
_refine_ls_number_parameters 404
_refine_ls_number_reflns 6800
_refine_ls_number_restraints 7
_refine_ls_restrained_S_all 1.170
_refine_ls_R_factor_all 0.2428
_refine_ls_R_factor_gt 0.0688
_refine_ls_shift/su_max 0.002
_refine_ls_shift/su_mean 0.000
_refine_ls_structure_factor_coef Fsqd
_refine_ls_weighting_details 'calc w=1/[\s^2^(Fo^2^)+(0.0400P)^2^+0.5000P] where P=(Fo^2^+2Fc^2^)/3'
_refine_ls_weighting_scheme calc
_refine_ls_wR_factor_gt 0.1234
_refine_ls_wR_factor_ref 0.1632
_reflns_number_gt 2100
_reflns_number_total 6800
_reflns_threshold_expression >2sigma(I)
_cod_data_source_file c6ce01157h2.cif
_cod_data_source_block 2H2BNADTBAClH2O
_cod_depositor_comments
;
The following automatic conversions were performed:

'_symmetry_cell_setting' value 'Monoclinic' changed to 'monoclinic'
according to
/usr/data/users/saulius/crontab/automatic-downloads/rss-feeds/RSC/lib/dictionaries/cif_core.dic
dictionary named 'cif_core.dic' version 2.4.2 from 2011-04-26.

'_exptl_absorpt_correction_type' value 'multi-Scan' changed to
'multi-scan' according to
/usr/data/users/saulius/crontab/automatic-downloads/rss-feeds/RSC/lib/dictionaries/cif_core.dic
dictionary named 'cif_core.dic' version 2.4.2 from 2011-04-26.

Automatic conversion script
Id: cif_fix_values 4268 2015-11-12 08:31:59Z antanas 

 Adding full bibliography for 7225451--7225453.cif.
;
_cod_original_sg_symbol_H-M 'P 21/c'
_cod_database_code 7225453

loop_
_symmetry_equiv_pos_as_xyz
'x, y, z'
'-x, y+1/2, -z+1/2'
'-x, -y, -z'
'x, -y-1/2, z-1/2'

loop_
_atom_site_label
_atom_site_type_symbol
_atom_site_fract_x
_atom_site_fract_y
_atom_site_fract_z
_atom_site_U_iso_or_equiv
_atom_site_adp_type
_atom_site_occupancy
_atom_site_symmetry_multiplicity
_atom_site_calc_flag
_atom_site_refinement_flags
Cl1 Cl 0.26376(6) 0.02890(14) 0.04611(5) 0.1154(5) Uani 1 1 d .
C8 C 0.4503(3) 0.5214(6) 0.4179(3) 0.1139(18) Uani 1 1 d .
H8 H 0.4903 0.4829 0.4386 0.137 Uiso 1 1 calc R
C7 C 0.3996(2) 0.6394(6) 0.3238(3) 0.1039(15) Uani 1 1 d .
H7 H 0.3552 0.6140 0.3335 0.125 Uiso 1 1 calc R
C1 C 0.3438(3) 0.7551(7) 0.2353(2) 0.132(2) Uani 1 1 d .
H1 H 0.3013 0.7218 0.2469 0.159 Uiso 1 1 calc R
C2 C 0.4071(4) 0.7166(7) 0.2715(3) 0.1094(17) Uani 1 1 d .
C6 C 0.4571(4) 0.5988(6) 0.3622(3) 0.1045(16) Uani 1 1 d .
C5 C 0.5215(4) 0.6356(8) 0.3463(3) 0.148(2) Uani 1 1 d .
H5 H 0.5605 0.6075 0.3708 0.178 Uiso 1 1 calc R
C3 C 0.4728(5) 0.7545(7) 0.2575(2) 0.140(2) Uani 1 1 d .
H3 H 0.4788 0.8078 0.2228 0.168 Uiso 1 1 calc R
C4 C 0.5298(4) 0.7136(9) 0.2947(4) 0.175(3) Uani 1 1 d .
H4 H 0.5742 0.7388 0.2850 0.210 Uiso 1 1 calc R
C10 C 1.0323(3) 0.1704(5) 0.8687(2) 0.0882(13) Uani 1 1 d .
C9 C 1.0464(3) 0.1121(5) 0.9291(2) 0.0976(14) Uani 1 1 d .
H9 H 1.0092 0.0793 0.9492 0.117 Uiso 1 1 calc R
C14 C 0.9504(3) 0.2436(6) 0.7863(2) 0.0994(15) Uani 1 1 d .
C15 C 0.9643(3) 0.1810(5) 0.8426(2) 0.0961(14) Uani 1 1 d .
H15 H 0.9278 0.1460 0.8629 0.115 Uiso 1 1 calc R
C13 C 1.0048(4) 0.2944(7) 0.7567(2) 0.1299(19) Uani 1 1 d .
H13 H 0.9965 0.3377 0.7195 0.156 Uiso 1 1 calc R
C16 C 0.8784(3) 0.2509(7) 0.7624(2) 0.137(2) Uani 1 1 d .
H16 H 0.8433 0.2062 0.7821 0.164 Uiso 1 1 calc R
C11 C 1.0855(3) 0.2202(6) 0.8371(3) 0.1213(18) Uani 1 1 d .
H11 H 1.1312 0.2122 0.8534 0.146 Uiso 1 1 calc R
C12 C 1.0720(3) 0.2810(7) 0.7823(3) 0.147(2) Uani 1 1 d .
H12 H 1.1087 0.3142 0.7617 0.176 Uiso 1 1 calc R
C17 C 0.1883(3) 0.6365(6) 0.9727(2) 0.1332(18) Uani 1 1 d .
H17A H 0.1783 0.7030 1.0052 0.160 Uiso 1 1 calc R
H17B H 0.2057 0.7033 0.9430 0.160 Uiso 1 1 calc R
C25 C 0.2632(3) 0.4129(6) 0.9445(3) 0.1291(18) Uani 1 1 d .
H25A H 0.2996 0.3421 0.9599 0.155 Uiso 1 1 calc R
H25B H 0.2225 0.3504 0.9328 0.155 Uiso 1 1 calc R
C21 C 0.3081(3) 0.6240(6) 1.0155(2) 0.1373(19) Uani 1 1 d .
H21A H 0.3224 0.6831 0.9824 0.165 Uiso 1 1 calc R
H21B H 0.2935 0.6986 1.0438 0.165 Uiso 1 1 calc R
C29 C 0.2221(3) 0.4239(6) 1.0435(3) 0.1266(17) Uani 1 1 d .
H29A H 0.1840 0.3584 1.0276 0.152 Uiso 1 1 calc R
H29B H 0.2601 0.3553 1.0572 0.152 Uiso 1 1 calc R
C22 C 0.3707(3) 0.5355(7) 1.0433(3) 0.153(2) Uani 1 1 d .
H22A H 0.3853 0.4576 1.0161 0.184 Uiso 1 1 calc R
H22B H 0.3586 0.4822 1.0784 0.184 Uiso 1 1 calc R
C18 C 0.1209(3) 0.5638(6) 0.9473(3) 0.155(2) Uani 1 1 d .
H18A H 0.1290 0.5062 0.9121 0.186 Uiso 1 1 calc R
H18B H 0.1046 0.4905 0.9754 0.186 Uiso 1 1 calc R
C26 C 0.2864(4) 0.4914(8) 0.8913(3) 0.193(3) Uani 1 1 d .
H26A H 0.3306 0.5437 0.9002 0.232 Uiso 1 1 calc R
H26B H 0.2523 0.5674 0.8757 0.232 Uiso 1 1 calc R
C23 C 0.4299(3) 0.6507(7) 1.0590(3) 0.169(2) Uani 1 1 d .
H23A H 0.4437 0.6981 1.0233 0.203 Uiso 1 1 calc R
H23B H 0.4134 0.7333 1.0832 0.203 Uiso 1 1 calc R
C19 C 0.0665(3) 0.6849(7) 0.9329(3) 0.168(2) Uani 1 1 d .
H19A H 0.0588 0.7417 0.9684 0.202 Uiso 1 1 calc R
H19B H 0.0838 0.7589 0.9056 0.202 Uiso 1 1 calc R
C24 C 0.4900(4) 0.5772(9) 1.0900(3) 0.224(3) Uani 1 1 d .
H24A H 0.4783 0.5426 1.1278 0.335 Uiso 1 1 calc R
H24B H 0.5274 0.6511 1.0948 0.335 Uiso 1 1 calc R
H24C H 0.5040 0.4891 1.0679 0.335 Uiso 1 1 calc R
C20 C 0.0003(4) 0.6238(8) 0.9076(3) 0.210(3) Uani 1 1 d .
H20A H 0.0064 0.5765 0.8704 0.315 Uiso 1 1 calc R
H20B H -0.0327 0.7076 0.9023 0.315 Uiso 1 1 calc R
H20C H -0.0164 0.5468 0.9335 0.315 Uiso 1 1 calc R
C30 C 0.1991(3) 0.5108(7) 1.0952(3) 0.171(2) Uani 1 1 d .
H30B H 0.1560 0.5657 1.0839 0.205 Uiso 1 1 calc R
H30A H 0.2339 0.5875 1.1085 0.205 Uiso 1 1 calc R
N3 N 1.1071(2) 0.1049(4) 0.95496(18) 0.1019(12) Uani 1 1 d .
N1 N 0.3925(2) 0.5037(5) 0.4396(2) 0.1091(14) Uani 1 1 d .
N2 N 0.3450(2) 0.8330(5) 0.1882(2) 0.1274(14) Uani 1 1 d .
N5 N 0.2456(2) 0.5238(6) 0.9941(2) 0.1195(13) Uani 1 1 d .
N4 N 0.8646(2) 0.3225(5) 0.7122(2) 0.1297(15) Uani 1 1 d .
O3 O 1.10633(15) 0.0478(4) 1.01234(14) 0.1257(11) Uani 1 1 d .
H3A H 1.1462 0.0426 1.0277 0.189 Uiso 1 1 calc R
O1 O 0.40054(16) 0.4224(5) 0.49297(15) 0.1428(13) Uani 1 1 d .
H1A H 0.3657 0.4340 0.5105 0.214 Uiso 1 1 calc R
O4 O 0.7952(2) 0.3173(6) 0.69689(17) 0.1817(17) Uani 1 1 d .
H4A H 0.7851 0.3801 0.6704 0.273 Uiso 1 1 calc R
O2 O 0.2765(2) 0.8574(5) 0.16275(15) 0.1651(15) Uani 1 1 d .
H2 H 0.2778 0.8997 0.1307 0.248 Uiso 1 1 calc R
C27 C 0.2932(5) 0.3543(11) 0.8473(4) 0.265(5) Uani 1 1 d D
H27A H 0.3060 0.2601 0.8693 0.318 Uiso 1 1 calc R
H27B H 0.2482 0.3361 0.8261 0.318 Uiso 1 1 calc R
C31 C 0.1880(4) 0.3949(12) 1.1456(4) 0.229(4) Uani 1 1 d .
H31B H 0.1583 0.4433 1.1724 0.275 Uiso 1 1 calc R
H31A H 0.1645 0.3024 1.1294 0.275 Uiso 1 1 calc R
O5 O 0.7593(3) 0.4843(5) 0.59977(15) 0.1384(14) Uani 1 1 d D
C32 C 0.2496(5) 0.3513(11) 1.1762(4) 0.290(5) Uani 1 1 d .
H32B H 0.2793 0.3038 1.1499 0.435 Uiso 1 1 calc R
H32A H 0.2403 0.2778 1.2062 0.435 Uiso 1 1 calc R
H32C H 0.2720 0.4420 1.1939 0.435 Uiso 1 1 calc R
C28 C 0.3371(5) 0.3775(13) 0.8108(5) 0.358(7) Uani 1 1 d D
H28A H 0.3170 0.4427 0.7796 0.538 Uiso 1 1 calc R
H28B H 0.3505 0.2792 0.7950 0.538 Uiso 1 1 calc R
H28C H 0.3772 0.4282 0.8299 0.538 Uiso 1 1 calc R
H5A H 0.7141(13) 0.481(8) 0.589(3) 0.25(4) Uiso 1 1 d D
H5B H 0.794(3) 0.526(7) 0.581(2) 0.20(3) Uiso 1 1 d .

loop_
_atom_site_aniso_label
_atom_site_aniso_U_11
_atom_site_aniso_U_22
_atom_site_aniso_U_33
_atom_site_aniso_U_23
_atom_site_aniso_U_13
_atom_site_aniso_U_12
Cl1 0.1471(11) 0.0941(10) 0.1002(8) 0.0029(7) -0.0164(7) 0.0226(8)
C8 0.115(5) 0.114(5) 0.106(5) 0.000(4) -0.025(4) 0.021(4)
C7 0.100(4) 0.108(4) 0.100(4) -0.005(3) -0.013(4) 0.001(3)
C1 0.141(5) 0.159(6) 0.094(4) 0.028(4) -0.013(4) -0.016(4)
C2 0.112(5) 0.130(5) 0.084(4) 0.001(3) -0.003(4) -0.004(4)
C6 0.094(5) 0.114(4) 0.103(5) -0.009(4) -0.002(4) 0.019(4)
C5 0.107(6) 0.208(7) 0.126(6) -0.006(5) -0.004(5) 0.031(5)
C3 0.123(5) 0.188(6) 0.113(5) 0.013(4) 0.024(5) -0.004(5)
C4 0.114(6) 0.266(9) 0.146(6) 0.013(6) 0.013(5) 0.011(5)
C10 0.102(4) 0.074(3) 0.089(4) 0.000(3) 0.005(4) -0.004(3)
C9 0.116(4) 0.084(4) 0.091(4) 0.008(3) 0.001(3) -0.010(3)
C14 0.110(5) 0.100(4) 0.086(4) 0.012(3) -0.007(4) 0.014(4)
C15 0.091(4) 0.090(4) 0.106(4) 0.000(3) 0.005(3) 0.001(3)
C13 0.136(5) 0.162(6) 0.092(4) 0.029(3) 0.013(4) -0.002(5)
C16 0.129(5) 0.162(6) 0.114(4) 0.031(4) -0.017(4) 0.015(4)
C11 0.108(5) 0.152(5) 0.101(4) 0.024(4) -0.008(4) -0.009(4)
C12 0.120(5) 0.199(6) 0.121(5) 0.036(4) 0.003(4) -0.012(4)
C17 0.135(5) 0.076(4) 0.188(5) -0.004(4) 0.006(4) 0.001(4)
C25 0.153(5) 0.067(4) 0.165(5) -0.023(5) 0.000(4) 0.014(3)
C21 0.133(5) 0.087(4) 0.192(5) -0.022(4) 0.014(4) -0.027(4)
C29 0.157(5) 0.070(4) 0.153(5) 0.001(4) 0.012(4) -0.010(3)
C22 0.135(5) 0.111(5) 0.210(6) 0.000(4) -0.003(4) -0.006(5)
C18 0.138(5) 0.096(5) 0.225(6) -0.003(4) -0.017(4) 0.009(5)
C26 0.275(8) 0.129(7) 0.182(6) 0.017(6) 0.058(6) -0.001(5)
C23 0.132(5) 0.146(6) 0.227(7) -0.013(5) 0.001(5) -0.023(5)
C19 0.133(5) 0.121(6) 0.246(7) -0.008(5) -0.008(5) 0.004(5)
C24 0.164(6) 0.249(9) 0.251(7) 0.029(6) -0.017(6) -0.015(6)
C20 0.170(6) 0.179(7) 0.277(8) 0.000(6) -0.004(6) 0.020(5)
C30 0.220(7) 0.132(6) 0.163(6) -0.018(5) 0.036(5) -0.005(5)
N3 0.108(3) 0.097(3) 0.096(3) 0.009(2) -0.016(3) -0.010(2)
N1 0.115(3) 0.112(4) 0.094(3) 0.005(3) -0.022(3) 0.010(3)
N2 0.132(4) 0.141(4) 0.104(3) 0.013(3) -0.016(3) -0.013(3)
N5 0.130(4) 0.059(3) 0.168(4) 0.002(3) 0.007(3) -0.004(3)
N4 0.102(3) 0.151(4) 0.132(4) -0.003(3) -0.016(3) 0.010(3)
O3 0.136(3) 0.142(3) 0.095(2) 0.024(2) -0.0171(19) -0.007(3)
O1 0.140(3) 0.169(3) 0.112(3) 0.038(3) -0.030(2) 0.020(3)
O4 0.133(3) 0.246(5) 0.160(4) 0.057(3) -0.020(3) 0.008(3)
O2 0.154(3) 0.206(4) 0.127(3) 0.053(3) -0.031(2) -0.025(3)
C27 0.341(12) 0.194(9) 0.285(11) -0.052(8) 0.174(9) -0.059(8)
C31 0.250(10) 0.261(11) 0.178(8) -0.006(8) 0.020(7) 0.005(8)
O5 0.128(3) 0.181(4) 0.103(3) 0.025(2) -0.004(3) 0.034(3)
C32 0.366(14) 0.265(11) 0.226(9) 0.026(8) -0.050(8) -0.034(10)
C28 0.385(15) 0.341(15) 0.375(16) -0.066(12) 0.174(12) -0.088(12)

loop_
_atom_type_symbol
_atom_type_description
_atom_type_scat_dispersion_real
_atom_type_scat_dispersion_imag
_atom_type_scat_source
C C 0.0033 0.0016 'International Tables Vol C Tables 4.2.6.8 and 6.1.1.4'
H H 0.0000 0.0000 'International Tables Vol C Tables 4.2.6.8 and 6.1.1.4'
N N 0.0061 0.0033 'International Tables Vol C Tables 4.2.6.8 and 6.1.1.4'
O O 0.0106 0.0060 'International Tables Vol C Tables 4.2.6.8 and 6.1.1.4'
Cl Cl 0.1484 0.1585 'International Tables Vol C Tables 4.2.6.8 and 6.1.1.4'

loop_
_geom_angle_atom_site_label_1
_geom_angle_atom_site_label_2
_geom_angle_atom_site_label_3
_geom_angle
N1 C8 C6 123.3(6)
C2 C7 C6 121.5(5)
N2 C1 C2 121.7(6)
C3 C2 C7 119.0(5)
C3 C2 C1 124.1(7)
C7 C2 C1 116.9(6)
C5 C6 C7 117.9(6)
C5 C6 C8 119.6(6)
C7 C6 C8 122.5(6)
C6 C5 C4 121.3(6)
C2 C3 C4 119.9(6)
C3 C4 C5 120.4(6)
C11 C10 C15 118.3(5)
C11 C10 C9 120.8(5)
C15 C10 C9 120.8(6)
N3 C9 C10 122.8(5)
C13 C14 C15 118.8(5)
C13 C14 C16 123.6(6)
C15 C14 C16 117.6(6)
C10 C15 C14 121.1(5)
C14 C13 C12 119.9(5)
N4 C16 C14 117.8(5)
C12 C11 C10 120.7(5)
C11 C12 C13 121.2(5)
C18 C17 N5 116.3(5)
C26 C25 N5 115.2(5)
C22 C21 N5 115.7(5)
C30 C29 N5 116.0(5)
C21 C22 C23 109.2(5)
C19 C18 C17 111.5(5)
C25 C26 C27 103.7(6)
C24 C23 C22 112.7(6)
C20 C19 C18 114.6(6)
C29 C30 C31 110.0(6)
C9 N3 O3 111.6(4)
C8 N1 O1 111.6(5)
C1 N2 O2 109.9(5)
C17 N5 C29 109.9(4)
C17 N5 C21 106.4(5)
C29 N5 C21 111.0(4)
C17 N5 C25 110.8(4)
C29 N5 C25 107.6(5)
C21 N5 C25 111.2(4)
C16 N4 O4 109.4(5)
C28 C27 C26 114.3(10)
C32 C31 C30 112.4(9)

loop_
_geom_bond_atom_site_label_1
_geom_bond_atom_site_label_2
_geom_bond_distance
C8 N1 1.273(5)
C8 C6 1.451(6)
C7 C2 1.386(6)
C7 C6 1.400(6)
C1 N2 1.269(5)
C1 C2 1.455(6)
C2 C3 1.376(6)
C6 C5 1.364(6)
C5 C4 1.379(7)
C3 C4 1.377(6)
C10 C11 1.376(5)
C10 C15 1.398(5)
C10 C9 1.474(5)
C9 N3 1.269(4)
C14 C13 1.371(6)
C14 C15 1.400(5)
C14 C16 1.450(6)
C13 C12 1.381(6)
C16 N4 1.309(5)
C11 C12 1.364(6)
C17 C18 1.513(6)
C17 N5 1.517(5)
C25 C26 1.493(6)
C25 N5 1.541(6)
C21 C22 1.519(6)
C21 N5 1.526(5)
C29 C30 1.500(6)
C29 N5 1.517(5)
C22 C23 1.528(6)
C18 C19 1.492(6)
C26 C27 1.560(9)
C23 C24 1.450(7)
C19 C20 1.454(6)
C30 C31 1.550(9)
N3 O3 1.403(4)
N1 O1 1.402(4)
N2 O2 1.415(4)
N4 O4 1.357(4)
C27 C28 1.259(6)
C31 C32 1.378(8)
